data_7050444
loop_
_publ_author_name
'Chow, Hong'
'Dean, Philip A. W.'
'Craig, Donald C.'
'Lucas, Nigel T.'
'Scudder, Marcia L.'
'Dance, Ian G.'

_publ_section_title
;
 The subtle tetramorphism of MePh3P+I3--
;
_journal_issue 4
_journal_name_full 'New Journal of Chemistry'
_journal_page_first 704
_journal_paper_doi 10.1039/b208112a
_journal_volume 27
_journal_year 2003
_chemical_formula_moiety 'C19 H18 P 1+,I3 1-'
_chemical_formula_sum 'C19 H18 I3 P'
_chemical_formula_weight 658.0
_space_group_IT_number 61
_symmetry_cell_setting orthorhombic
_symmetry_space_group_name_Hall '-P 2ac 2ab'
_symmetry_space_group_name_H-M 'P b c a'
_atom_type_scat_source 'International Tables for X-ray Crystallography, Vol. IV'
_audit_creation_method 'RAELSPUB and manual entry'
_cell_angle_alpha 90
_cell_angle_beta 90
_cell_angle_gamma 90
_cell_formula_units_Z 8
_cell_length_a 14.650(3)
_cell_length_b 16.525(3)
_cell_length_c 18.089(4)
_cell_measurement_reflns_used 10
_cell_measurement_temperature 294
_cell_measurement_theta_max 12
_cell_measurement_theta_min 10
_cell_volume 4379.2(15)
_computing_cell_refinement 'CAD4 Version 5.0, 1989'
_computing_data_collection 'CAD4 Version 5.0, 1989'
_computing_data_reduction 'Local program'
_computing_molecular_graphics 'ORTEP-II, (Johnson, 1976)'
_computing_publication_material 'Local programs'
_computing_structure_refinement 'RAELS, (Rae, 1989)'
_computing_structure_solution 'SIR92 (Altomare et al, 1994)'
_diffrn_measurement_device_type 'Nonius CAD-4'
_diffrn_measurement_method \w--2\q
_diffrn_radiation_type 'Mo K\a'
_diffrn_radiation_wavelength 0.71073
_diffrn_reflns_limit_h_max 17
_diffrn_reflns_limit_h_min 0
_diffrn_reflns_limit_k_max 19
_diffrn_reflns_limit_k_min 0
_diffrn_reflns_limit_l_max 21
_diffrn_reflns_limit_l_min 0
_diffrn_reflns_number 3846
_diffrn_reflns_theta_max 25
_diffrn_standards_decay_% 0
_diffrn_standards_interval_time 30min
_diffrn_standards_number 1
_exptl_absorpt_coefficient_mu 4.308
_exptl_absorpt_correction_T_max 0.72
_exptl_absorpt_correction_T_min 0.55
_exptl_absorpt_correction_type analytical
_exptl_absorpt_process_details '(DeMeulenaer & Tompa, 1965)'
_exptl_crystal_colour brown
_exptl_crystal_density_diffrn 2.00
_exptl_crystal_density_method 'not measured'
_exptl_crystal_description bipyramid
_exptl_crystal_F_000 2448.0
_exptl_crystal_size_max 0.20
_exptl_crystal_size_mid 0.12
_exptl_crystal_size_min 0.09
_refine_diff_density_max 1.66
_refine_diff_density_min -2.80
_refine_ls_extinction_method none
_refine_ls_goodness_of_fit_ref 1.32
_refine_ls_hydrogen_treatment noref
_refine_ls_number_parameters 105
_refine_ls_number_reflns 1554
_refine_ls_R_factor_gt 0.046
_refine_ls_shift/su_max 0.005
_refine_ls_structure_factor_coef F
_refine_ls_weighting_details 'w = 1/[\s^2^(F) + 0.0004F^2^]'
_refine_ls_weighting_scheme calc
_refine_ls_wR_factor_ref 0.050
_reflns_number_gt 1554
_reflns_number_total 3846
_reflns_threshold_expression I>2\s(I)
_cod_data_source_file b208112a.txt
_cod_data_source_block DID311
_cod_original_cell_volume 4379(2)
_cod_database_code 7050444

loop_
_symmetry_equiv_pos_site_id
_symmetry_equiv_pos_as_xyz
1 x,y,z
2 1/2+x,1/2-y,-z
3 -x,1/2+y,1/2-z
4 1/2-x,-y,1/2+z
5 -x,-y,-z
6 1/2-x,1/2+y,z
7 x,1/2-y,1/2+z
8 1/2+x,y,1/2-z

loop_
_atom_site_label
_atom_site_fract_x
_atom_site_fract_y
_atom_site_fract_z
_atom_site_U_iso_or_equiv
_atom_site_adp_type
_atom_site_type_symbol
_atom_site_occupancy
P1 0.3941(2) 0.5265(2) 0.3482(2) 0.0655(9) Uani P 1.0
C1 0.4961(4) 0.5789(4) 0.3727(4) 0.059(3) Uani C 1.0
C2 0.4941(5) 0.6585(5) 0.3963(4) 0.079(3) Uani C 1.0
C3 0.5752(6) 0.6969(5) 0.4146(4) 0.098(3) Uani C 1.0
C4 0.6564(5) 0.6572(5) 0.4097(4) 0.093(4) Uani C 1.0
C5 0.6585(4) 0.5788(6) 0.3864(5) 0.089(4) Uani C 1.0
C6 0.5786(5) 0.5387(4) 0.3677(4) 0.073(3) Uani C 1.0
C7 0.3989(4) 0.5006(4) 0.2532(4) 0.063(3) Uani C 1.0
C8 0.4425(5) 0.5522(4) 0.2045(5) 0.085(2) Uani C 1.0
C9 0.4412(6) 0.5350(5) 0.1294(5) 0.102(4) Uani C 1.0
C10 0.3976(5) 0.4681(6) 0.1034(5) 0.094(4) Uani C 1.0
C11 0.3546(5) 0.4172(5) 0.1513(5) 0.094(3) Uani C 1.0
C12 0.3546(4) 0.4327(4) 0.2267(5) 0.081(2) Uani C 1.0
C13 0.2976(5) 0.5905(4) 0.3638(4) 0.062(3) Uani C 1.0
C14 0.2474(6) 0.6206(5) 0.3053(4) 0.095(3) Uani C 1.0
C15 0.1730(6) 0.6703(5) 0.3193(6) 0.119(3) Uani C 1.0
C16 0.1490(6) 0.6895(5) 0.3898(6) 0.110(4) Uani C 1.0
C17 0.1984(6) 0.6599(5) 0.4476(5) 0.116(5) Uani C 1.0
C18 0.2731(6) 0.6101(5) 0.4355(4) 0.093(3) Uani C 1.0
C19 0.3866(7) 0.4370(7) 0.4029(8) 0.095(4) Uani C 1.0
I1 0.39203(6) 0.78967(6) 0.12178(6) 0.1079(4) Uani I 1.0
I2 0.38442(5) 0.83412(5) 0.27956(5) 0.0915(3) Uani I 1.0
I3 0.37080(6) 0.86966(6) 0.43558(6) 0.1156(4) Uani I 1.0
HC2 0.4347 0.6880 0.4001 0.100 Uani H 1.0
HC3 0.5740 0.7545 0.4317 0.133 Uani H 1.0
HC4 0.7144 0.6855 0.4230 0.113 Uani H 1.0
HC5 0.7183 0.5499 0.3829 0.115 Uani H 1.0
HC6 0.5807 0.4811 0.3507 0.090 Uani H 1.0
HC8 0.4747 0.6015 0.2232 0.112 Uani H 1.0
HC9 0.4727 0.5722 0.0940 0.141 Uani H 1.0
HC10 0.3971 0.4563 0.0491 0.111 Uani H 1.0
HC11 0.3226 0.3681 0.1319 0.126 Uani H 1.0
HC12 0.3229 0.3951 0.2615 0.106 Uani H 1.0
HC14 0.2646 0.6067 0.2533 0.138 Uani H 1.0
HC15 0.1365 0.6922 0.2770 0.179 Uani H 1.0
HC16 0.0953 0.7253 0.3992 0.138 Uani H 1.0
HC17 0.1805 0.6741 0.4993 0.173 Uani H 1.0
HC18 0.3091 0.5885 0.4782 0.134 Uani H 1.0
H1C19 0.3297 0.4069 0.3899 0.095 Uani H 1.0
H2C19 0.4409 0.4020 0.3932 0.095 Uani H 1.0
H3C19 0.3850 0.4521 0.4565 0.095 Uani H 1.0

loop_
_atom_site_aniso_label
_atom_site_aniso_U_11
_atom_site_aniso_U_22
_atom_site_aniso_U_33
_atom_site_aniso_U_12
_atom_site_aniso_U_13
_atom_site_aniso_U_23
_atom_site_aniso_type_symbol
P1 0.051(2) 0.056(2) 0.089(2) -0.005(1) 0.003(2) 0.004(2) P
C1 0.052(3) 0.062(4) 0.062(6) 0.002(3) -0.004(3) 0.005(4) C
C2 0.071(3) 0.062(4) 0.105(6) 0.001(3) -0.024(4) -0.001(4) C
C3 0.086(4) 0.074(4) 0.134(7) -0.013(4) -0.038(6) 0.005(5) C
C4 0.070(3) 0.100(6) 0.110(8) -0.021(4) -0.022(5) 0.014(6) C
C5 0.052(3) 0.112(6) 0.101(7) -0.005(3) -0.008(3) -0.003(6) C
C6 0.049(3) 0.087(4) 0.083(5) 0.005(3) -0.004(4) -0.006(4) C
C7 0.043(5) 0.054(5) 0.093(5) -0.001(4) -0.003(3) -0.022(3) C
C8 0.079(5) 0.083(5) 0.094(5) -0.021(4) 0.005(3) -0.017(4) C
C9 0.095(6) 0.117(8) 0.094(5) -0.017(5) 0.007(4) -0.019(4) C
C10 0.069(7) 0.116(9) 0.095(4) 0.007(5) -0.004(3) -0.035(4) C
C11 0.080(6) 0.096(6) 0.106(5) -0.007(4) -0.007(4) -0.045(5) C
C12 0.073(5) 0.068(5) 0.103(5) -0.014(3) -0.004(3) -0.034(4) C
C13 0.047(4) 0.055(5) 0.083(6) -0.014(3) 0.008(4) -0.008(5) C
C14 0.079(4) 0.098(5) 0.108(5) 0.021(4) -0.018(4) -0.017(5) C
C15 0.083(5) 0.112(6) 0.162(8) 0.031(4) -0.022(6) -0.022(7) C
C16 0.065(4) 0.082(6) 0.184(9) 0.005(4) 0.027(6) -0.012(7) C
C17 0.107(6) 0.101(7) 0.140(7) 0.025(5) 0.055(6) -0.003(7) C
C18 0.094(5) 0.090(5) 0.093(5) 0.016(4) 0.033(4) -0.004(5) C
C19 0.079(8) 0.064(7) 0.141(9) -0.014(6) 0.017(8) 0.025(8) C
I1 0.0823(6) 0.0964(7) 0.1450(9) -0.0045(5) -0.0118(6) -0.0024(7) I
I2 0.0570(4) 0.0751(6) 0.1423(8) -0.0043(4) -0.0104(5) 0.0262(6) I
I3 0.0816(6) 0.1252(8) 0.1400(9) 0.0002(5) 0.0155(6) 0.0029(7) I

loop_
_geom_angle_atom_site_label_1
_geom_angle_atom_site_label_2
_geom_angle_atom_site_label_3
_geom_angle
_geom_angle_site_symmetry_1
_geom_angle_site_symmetry_2
_geom_angle_site_symmetry_3
_geom_angle_publ_flag
C1 P1 C7 108.9(4) 1_555 1_555 1_555 no
C1 P1 C13 109.7(3) 1_555 1_555 1_555 no
C1 P1 C19 108.4(5) 1_555 1_555 1_555 no
C7 P1 C13 109.1(4) 1_555 1_555 1_555 no
C7 P1 C19 109.9(5) 1_555 1_555 1_555 no
C13 P1 C19 110.7(5) 1_555 1_555 1_555 no
P1 C1 C2 121.4(5) 1_555 1_555 1_555 no
P1 C1 C6 118.9(5) 1_555 1_555 1_555 no
C2 C1 C6 119.8(6) 1_555 1_555 1_555 no
C1 C2 C3 119.4(5) 1_555 1_555 1_555 no
C2 C3 C4 120.8(5) 1_555 1_555 1_555 no
C3 C4 C5 119.9(7) 1_555 1_555 1_555 no
C4 C5 C6 120.8(5) 1_555 1_555 1_555 no
C1 C6 C5 119.4(5) 1_555 1_555 1_555 no
P1 C7 C8 119.2(6) 1_555 1_555 1_555 no
P1 C7 C12 120.9(6) 1_555 1_555 1_555 no
P1 C13 C14 120.8(6) 1_555 1_555 1_555 no
P1 C13 C18 119.4(6) 1_555 1_555 1_555 no
I1 I2 I3 176.78(4) 1_555 1_555 1_555 no

loop_
_geom_bond_atom_site_label_1
_geom_bond_atom_site_label_2
_geom_bond_distance
_geom_bond_site_symmetry_1
_geom_bond_site_symmetry_2
_geom_bond_publ_flag
P1 C1 1.784(7) 1_555 1_555 no
P1 C7 1.773(8) 1_555 1_555 no
P1 C13 1.788(7) 1_555 1_555 no
P1 C19 1.783(12) 1_555 1_555 no
C1 C2 1.382(5) 1_555 1_555 no
C1 C6 1.382(5) 1_555 1_555 no
C2 C3 1.388(6) 1_555 1_555 no
C3 C4 1.362(6) 1_555 1_555 no
C4 C5 1.362(6) 1_555 1_555 no
C5 C6 1.388(6) 1_555 1_555 no
I1 I2 2.949(1) 1_555 1_555 no
I2 I3 2.890(1) 1_555 1_555 no
